data_4001895
loop_
_publ_author_name
'Wills, A. S.'
'Raju, N. P.'
'Greedan, J. E.'

_publ_section_title
;
 Low-temperature structure and magnetic properties of the spinel LiMn~2~O~4~:
 a frustrated antiferromagnet and cathode material
;
_journal_coden_ASTM CMATEX
_journal_issue 6
_journal_name_full 'Chemistry of Materials'
_journal_page_first 1510
_journal_page_last 1518
_journal_paper_doi 10.1021/cm981041l
_journal_volume 11
_journal_year 1999
_chemical_formula_structural 'Li Mn2 O4'
_chemical_formula_sum 'Li Mn2 O4'
_chemical_name_systematic 'Lithium Manganese(III) Manganese(IV) Oxide'
_space_group_IT_number 141
_symmetry_Int_Tables_number 141
_symmetry_space_group_name_Hall '-I 4bd 2'
_symmetry_space_group_name_H-M 'I 41/a m d :2'
_audit_creation_date 2000/12/16
_cell_angle_alpha 90.
_cell_angle_beta 90.
_cell_angle_gamma 90.
_cell_formula_units_Z 36
_cell_length_a 17.54019(50)
_cell_length_b 17.54019(50)
_cell_length_c 8.20515(28)
_cell_volume 2524.38(13)
_refine_ls_R_factor_all 0.072
_cod_data_source_file 'data_LiMn2O4melanie087775.cif'
_cod_data_source_block /var/www/cod/tmp/uploads/1395826694.55-D290F29E9218B844.cif
_cod_original_cell_volume 2524.38
_cod_original_sg_symbol_H-M 'I 41/a m d Z'
_cod_original_formula_sum 'Li1 Mn2 O4'
_cod_database_code 4001895

loop_
_symmetry_equiv_pos_site_id
_symmetry_equiv_pos_as_xyz
1 'y+1/4, x+3/4, -z+1/4'
2 'y+1/4, -x+3/4, -z+1/4'
3 'x, y+1/2, -z'
4 'x, -y, -z'
5 '-y+3/4, x+3/4, -z+1/4'
6 '-y+3/4, -x+3/4, -z+1/4'
7 '-x, y+1/2, -z'
8 '-x, -y, -z'
9 '-y+3/4, -x+1/4, z+3/4'
10 '-y+3/4, x+1/4, z+3/4'
11 '-x, -y+1/2, z'
12 '-x, y, z'
13 'y+1/4, -x+1/4, z+3/4'
14 'y+1/4, x+1/4, z+3/4'
15 'x, -y+1/2, z'
16 'x, y, z'
17 'y+3/4, x+1/4, -z+3/4'
18 'y+3/4, -x+1/4, -z+3/4'
19 'x+1/2, y, -z+1/2'
20 'x+1/2, -y+1/2, -z+1/2'
21 '-y+1/4, x+1/4, -z+3/4'
22 '-y+1/4, -x+1/4, -z+3/4'
23 '-x+1/2, y, -z+1/2'
24 '-x+1/2, -y+1/2, -z+1/2'
25 '-y+1/4, -x+3/4, z+1/4'
26 '-y+1/4, x+3/4, z+1/4'
27 '-x+1/2, -y, z+1/2'
28 '-x+1/2, y+1/2, z+1/2'
29 'y+3/4, -x+3/4, z+1/4'
30 'y+3/4, x+3/4, z+1/4'
31 'x+1/2, -y, z+1/2'
32 'x+1/2, y+1/2, z+1/2'

loop_
_atom_site_label
_atom_site_type_symbol
_atom_site_symmetry_multiplicity
_atom_site_Wyckoff_symbol
_atom_site_fract_x
_atom_site_fract_y
_atom_site_fract_z
_atom_site_occupancy
_atom_site_attached_hydrogens
_atom_site_U_iso_or_equiv
Li1 Li1+ 4 a 0.5 0.75 0.375 1. 0 0.0055(6)
Li2 Li1+ 16 h 0.5 0.9084(23) 0.595(4) 1. 0 0.0055(6)
Li3 Li1+ 16 g 0.1625(22) 0.4125(22) 0.375 1. 0 0.0055(6)
Mn1 Mn3+ 16 f 0.25 0.5889(12) 0.25 0.38 0 0.0055(6)
Mn2 Mn4+ 16 f 0.25 0.5889(12) 0.25 0.62 0 0.0055(6)
Mn3 Mn3+ 32 i 0.3370(11) 0.6668(11) 0.4999(32) 0.3 0 0.0055(6)
Mn4 Mn4+ 32 i 0.3370(11) 0.6668(11) 0.4999(32) 0.7 0 0.0055(6)
Mn5 Mn3+ 16 h 0.4155(14) 0.75 0.7524(47) 0.73 0 0.0055(6)
Mn6 Mn4+ 16 h 0.4155(14) 0.75 0.7524(47) 0.27 0 0.0055(6)
Mn7 Mn3+ 8 d 0.25 0.75 0.75 0.31 0 0.0055(6)
Mn8 Mn4+ 8 d 0.25 0.75 0.75 0.69 0 0.0055(6)
O1 O2- 16 h 0.2494(11) 0.75 0.5167(23) 1. 0 0.0055(6)
O2 O2- 32 i 0.1513(8) 0.5156(7) 0.2279(16) 1. 0 0.0055(6)
O3 O2- 32 i 0.3345(8) 0.6786(6) 0.7358(18) 1. 0 0.0055(6)
O4 O2- 32 i 0.1707(8) 0.6574(6) 0.2388(19) 1. 0 0.0055(6)
O5 O2- 16 h 0.4115(9) 0.75 0.4994(30) 1. 0 0.0055(6)
O6 O2- 16 h 0.5 0.8300(9) 0.7567(31) 1. 0 0.0055(6)

loop_
_atom_type_symbol
_atom_type_oxidation_number
Li1+ 1
Mn3+ 3
Mn4+ 4
O2- -2
